data_4314544
loop_
_publ_author_name
'Qi-Bing Bo'
'Guo-Xin Sun'
'Dong-Ling Geng'

_publ_section_title
;
 Novel Three-Dimensional Pillared-Layer Ln(III)-Cu(I) Coordination
 Polymers Featuring Spindle-Shaped Heterometallic Building Units
;
_journal_name_full 'Inorganic Chemistry'
_journal_page_first 561
_journal_page_last 571
_journal_paper_doi 10.1021/ic901730f
_journal_volume 49
_journal_year 2010
_chemical_formula_moiety 'C51 H33 Cu3 Yb N9 O12, 4(H2 O)'
_chemical_formula_sum 'C51 H41 Cu3 N9 O16 Yb'
_chemical_formula_weight 1399.59
_chemical_name_systematic
; 
 ? 
;
_space_group_IT_number 13
_symmetry_cell_setting monoclinic
_symmetry_space_group_name_Hall '-P 2yc'
_symmetry_space_group_name_H-M 'P 1 2/c 1'
_atom_sites_solution_hydrogens geom
_atom_sites_solution_primary direct
_atom_sites_solution_secondary difmap
_audit_creation_method SHELXL-97
_cell_angle_alpha 90.00
_cell_angle_beta 105.252(2)
_cell_angle_gamma 90.00
_cell_formula_units_Z 4
_cell_length_a 23.586(2)
_cell_length_b 10.4497(10)
_cell_length_c 21.655(2)
_cell_measurement_temperature 298(2)
_cell_volume 5149.2(8)
_computing_structure_refinement 'SHELXL-97 (Sheldrick, 1997)'
_computing_structure_solution 'SHELXS-97 (Sheldrick, 1990)'
_diffrn_ambient_temperature 298(2)
_diffrn_measured_fraction_theta_full 0.998
_diffrn_measured_fraction_theta_max 0.998
_diffrn_radiation_monochromator graphite
_diffrn_radiation_source 'fine-focus sealed tube'
_diffrn_radiation_type MoK\a
_diffrn_radiation_wavelength 0.71073
_diffrn_reflns_av_R_equivalents 0.0396
_diffrn_reflns_av_sigmaI/netI 0.0440
_diffrn_reflns_limit_h_max 28
_diffrn_reflns_limit_h_min -28
_diffrn_reflns_limit_k_max 11
_diffrn_reflns_limit_k_min -12
_diffrn_reflns_limit_l_max 25
_diffrn_reflns_limit_l_min -25
_diffrn_reflns_number 25378
_diffrn_reflns_theta_full 25.02
_diffrn_reflns_theta_max 25.02
_diffrn_reflns_theta_min 1.79
_exptl_absorpt_coefficient_mu 3.103
_exptl_absorpt_correction_T_max 0.3556
_exptl_absorpt_correction_T_min 0.3116
_exptl_absorpt_correction_type multi-scan
_exptl_crystal_colour yellowish
_exptl_crystal_density_diffrn 1.805
_exptl_crystal_density_method 'not measured'
_exptl_crystal_description block
_exptl_crystal_F_000 2780
_exptl_crystal_size_max 0.49
_exptl_crystal_size_mid 0.48
_exptl_crystal_size_min 0.42
_refine_diff_density_max 1.098
_refine_diff_density_min -0.715
_refine_diff_density_rms 0.109
_refine_ls_extinction_method none
_refine_ls_goodness_of_fit_ref 1.046
_refine_ls_hydrogen_treatment mixed
_refine_ls_matrix_type full
_refine_ls_number_parameters 724
_refine_ls_number_reflns 9085
_refine_ls_number_restraints 0
_refine_ls_restrained_S_all 1.046
_refine_ls_R_factor_all 0.0482
_refine_ls_R_factor_gt 0.0321
_refine_ls_shift/su_max 0.001
_refine_ls_shift/su_mean 0.000
_refine_ls_structure_factor_coef Fsqd
_refine_ls_weighting_details 'calc w=1/[\s^2^(Fo^2^)+(0.0324P)^2^+4.0022P] where P=(Fo^2^+2Fc^2^)/3'
_refine_ls_weighting_scheme calc
_refine_ls_wR_factor_gt 0.0689
_refine_ls_wR_factor_ref 0.0754
_reflns_number_gt 7169
_reflns_number_total 9085
_reflns_threshold_expression >2sigma(I)
_cod_data_source_file ic901730f_si_002_8.cif
_cod_data_source_block Yb-Cu
_cod_original_cell_volume 5149.2(9)
_cod_database_code 4314544

loop_
_symmetry_equiv_pos_as_xyz
'x, y, z'
'-x, y, -z+1/2'
'-x, -y, -z'
'x, -y, z-1/2'

loop_
_atom_site_label
_atom_site_type_symbol
_atom_site_fract_x
_atom_site_fract_y
_atom_site_fract_z
_atom_site_U_iso_or_equiv
_atom_site_adp_type
_atom_site_occupancy
_atom_site_symmetry_multiplicity
_atom_site_calc_flag
_atom_site_refinement_flags
_atom_site_disorder_assembly
_atom_site_disorder_group
Yb1 Yb 0.0000 0.76939(2) 0.7500 0.02084(8) Uani 1 2 d S . .
Yb2 Yb 0.5000 0.46640(2) 0.2500 0.02120(8) Uani 1 2 d S . .
Cu1 Cu 0.21385(3) 0.66712(6) 0.79023(3) 0.03696(16) Uani 1 1 d . . .
Cu2 Cu 0.26945(3) 0.63683(6) 0.30531(3) 0.04098(17) Uani 1 1 d . . .
Cu3 Cu 0.68639(3) 0.04749(6) 0.37683(3) 0.03449(15) Uani 1 1 d . . .
N1 N 0.04665(15) 0.8944(3) 0.68090(17) 0.0247(8) Uani 1 1 d . . .
N2 N 0.0000 0.5351(4) 0.7500 0.0229(11) Uani 1 2 d S . .
N3 N 0.48103(15) 0.3599(3) 0.34463(16) 0.0230(8) Uani 1 1 d . . .
N4 N 0.5000 0.6986(5) 0.2500 0.0307(13) Uani 1 2 d S . .
N5 N 0.22831(17) 0.6810(4) 0.70723(17) 0.0326(9) Uani 1 1 d . . .
N6 N 0.26085(17) 0.6556(4) 0.39098(17) 0.0316(9) Uani 1 1 d . . .
N7 N 0.22275(16) 0.6932(3) 0.88016(16) 0.0278(9) Uani 1 1 d . . .
N8 N 0.25650(17) 0.6601(3) 1.21507(16) 0.0284(9) Uani 1 1 d . . .
N9 N 0.69501(17) 0.0085(3) 0.46482(17) 0.0279(9) Uani 1 1 d . . .
N10 N 0.69193(16) -0.0463(3) 0.79051(16) 0.0284(9) Uani 1 1 d . . .
O1 O 0.06679(13) 0.9265(3) 0.80410(14) 0.0314(7) Uani 1 1 d . . .
O2 O 0.13220(14) 1.0822(3) 0.80586(17) 0.0416(9) Uani 1 1 d . . .
O3 O -0.02346(14) 0.7024(3) 0.64117(14) 0.0334(8) Uani 1 1 d . . .
O4 O -0.02852(18) 0.7401(4) 0.53877(17) 0.0614(11) Uani 1 1 d . . .
O5 O 0.09374(12) 0.6735(3) 0.75869(14) 0.0253(7) Uani 1 1 d . . .
O6 O 0.15255(12) 0.5026(3) 0.77513(14) 0.0280(7) Uani 1 1 d . . .
O7 O 0.41299(13) 0.5347(3) 0.27817(15) 0.0331(8) Uani 1 1 d . . .
O8 O 0.35243(15) 0.5265(4) 0.34228(17) 0.0566(11) Uani 1 1 d . . .
O9 O 0.56491(13) 0.2964(3) 0.29327(14) 0.0275(7) Uani 1 1 d . . .
O10 O 0.60275(14) 0.1569(3) 0.37135(14) 0.0358(8) Uani 1 1 d . . .
O11 O 0.44552(13) 0.5594(3) 0.15339(14) 0.0326(7) Uani 1 1 d . . .
O12 O 0.42258(15) 0.7292(3) 0.08829(16) 0.0461(9) Uani 1 1 d . . .
O13 O 0.9196(2) 0.4994(5) -0.0025(3) 0.0987(17) Uani 1 1 d . . .
H13C H 0.9341 0.4300 0.0147 0.118 Uiso 1 1 d R . .
H13D H 0.9258 0.5040 -0.0393 0.118 Uiso 1 1 d R . .
O14 O 0.9470(3) 0.5281(6) 0.3821(3) 0.146(3) Uani 1 1 d . . .
H14C H 0.9665 0.4634 0.3762 0.176 Uiso 1 1 d R . .
H14D H 0.9710 0.5863 0.3991 0.176 Uiso 1 1 d R . .
O15 O 0.8925(2) 0.9465(6) 0.0597(2) 0.115(2) Uani 1 1 d . . .
H15C H 0.9029 0.9788 0.0969 0.138 Uiso 1 1 d R . .
H15D H 0.9134 0.8810 0.0591 0.138 Uiso 1 1 d R . .
O16 O 0.9685(3) 0.7277(5) 0.0583(3) 0.124(2) Uani 1 1 d . . .
H16C H 0.9894 0.7477 0.0333 0.149 Uiso 1 1 d R . .
H16D H 0.9516 0.6576 0.0454 0.149 Uiso 1 1 d R . .
C1 C 0.09630(19) 1.0016(4) 0.7782(2) 0.0281(11) Uani 1 1 d . . .
C2 C 0.08323(19) 0.9893(4) 0.7062(2) 0.0281(10) Uani 1 1 d . . .
C3 C 0.1066(2) 1.0688(5) 0.6682(3) 0.0436(13) Uani 1 1 d . . .
H3 H 0.1319 1.1349 0.6863 0.052 Uiso 1 1 calc R . .
C4 C 0.0917(2) 1.0486(5) 0.6028(3) 0.0504(15) Uani 1 1 d . . .
H4 H 0.1069 1.1012 0.5765 0.061 Uiso 1 1 calc R . .
C5 C 0.0542(2) 0.9503(5) 0.5771(3) 0.0445(13) Uani 1 1 d . . .
H5 H 0.0442 0.9345 0.5333 0.053 Uiso 1 1 calc R . .
C6 C 0.03178(19) 0.8749(4) 0.6179(2) 0.0298(11) Uani 1 1 d . . .
C7 C -0.0104(2) 0.7641(5) 0.5972(2) 0.0349(11) Uani 1 1 d . . .
C8 C 0.10309(19) 0.5544(4) 0.76465(19) 0.0239(10) Uani 1 1 d . . .
C9 C 0.05022(18) 0.4702(4) 0.7585(2) 0.0246(10) Uani 1 1 d . . .
C10 C 0.0525(2) 0.3385(4) 0.7597(3) 0.0397(13) Uani 1 1 d . . .
H10 H 0.0882 0.2956 0.7669 0.048 Uiso 1 1 calc R . .
C11 C 0.0000 0.2714(7) 0.7500 0.051(2) Uani 1 2 d S . .
H11 H 0.0000 0.1824 0.7500 0.061 Uiso 1 2 calc SR . .
C12 C 0.39777(19) 0.4977(5) 0.3265(2) 0.0349(12) Uani 1 1 d . . .
C13 C 0.43971(19) 0.4062(4) 0.3703(2) 0.0287(10) Uani 1 1 d . . .
C14 C 0.4376(2) 0.3749(5) 0.4317(2) 0.0402(13) Uani 1 1 d . . .
H14 H 0.4087 0.4094 0.4488 0.048 Uiso 1 1 calc R . .
C15 C 0.4788(2) 0.2921(5) 0.4670(2) 0.0474(14) Uani 1 1 d . . .
H15 H 0.4783 0.2699 0.5084 0.057 Uiso 1 1 calc R . .
C16 C 0.5210(2) 0.2425(5) 0.4402(2) 0.0407(13) Uani 1 1 d . . .
H16 H 0.5490 0.1851 0.4629 0.049 Uiso 1 1 calc R . .
C17 C 0.52082(19) 0.2800(4) 0.3788(2) 0.0280(10) Uani 1 1 d . . .
C18 C 0.56710(19) 0.2400(4) 0.3451(2) 0.0238(10) Uani 1 1 d . . .
C19 C 0.44455(19) 0.6779(5) 0.1407(2) 0.0302(11) Uani 1 1 d . . .
C20 C 0.4734(2) 0.7630(4) 0.1968(2) 0.0357(12) Uani 1 1 d . . .
C21 C 0.4730(3) 0.8953(5) 0.1957(3) 0.0635(18) Uani 1 1 d . . .
H21 H 0.4546 0.9388 0.1583 0.076 Uiso 1 1 calc R . .
C22 C 0.5000 0.9618(8) 0.2500 0.078(3) Uani 1 2 d S . .
H22 H 0.5000 1.0508 0.2500 0.094 Uiso 1 2 calc SR . .
C23 C 0.1859(2) 0.7203(5) 0.6569(2) 0.0373(12) Uani 1 1 d . . .
H23 H 0.1511 0.7506 0.6640 0.045 Uiso 1 1 calc R . .
C24 C 0.1910(2) 0.7184(5) 0.5951(2) 0.0353(12) Uani 1 1 d . . .
H24 H 0.1601 0.7468 0.5616 0.042 Uiso 1 1 calc R . .
C25 C 0.24273(19) 0.6736(4) 0.5827(2) 0.0259(10) Uani 1 1 d . . .
C26 C 0.2868(2) 0.6340(4) 0.6351(2) 0.0286(10) Uani 1 1 d . . .
H26 H 0.3222 0.6037 0.6294 0.034 Uiso 1 1 calc R . .
C27 C 0.2784(2) 0.6394(4) 0.6958(2) 0.0292(11) Uani 1 1 d . . .
H27 H 0.3087 0.6129 0.7303 0.035 Uiso 1 1 calc R . .
C28 C 0.3076(2) 0.6691(4) 0.4413(2) 0.0324(11) Uani 1 1 d . . .
H28 H 0.3446 0.6749 0.4339 0.039 Uiso 1 1 calc R . .
C29 C 0.3035(2) 0.6749(4) 0.5036(2) 0.0295(11) Uani 1 1 d . . .
H29 H 0.3373 0.6845 0.5370 0.035 Uiso 1 1 calc R . .
C30 C 0.24885(19) 0.6665(4) 0.5164(2) 0.0258(10) Uani 1 1 d . . .
C31 C 0.2007(2) 0.6526(5) 0.4646(2) 0.0350(12) Uani 1 1 d . . .
H31 H 0.1633 0.6460 0.4709 0.042 Uiso 1 1 calc R . .
C32 C 0.2079(2) 0.6485(5) 0.4030(2) 0.0360(12) Uani 1 1 d . . .
H32 H 0.1748 0.6405 0.3686 0.043 Uiso 1 1 calc R . .
C33 C 0.1769(2) 0.7203(4) 0.9042(2) 0.0302(11) Uani 1 1 d . . .
H33 H 0.1408 0.7393 0.8760 0.036 Uiso 1 1 calc R . .
C34 C 0.18157(19) 0.7207(4) 0.9693(2) 0.0291(11) Uani 1 1 d . . .
H34 H 0.1488 0.7387 0.9840 0.035 Uiso 1 1 calc R . .
C35 C 0.23509(18) 0.6945(4) 1.0127(2) 0.0225(9) Uani 1 1 d . . .
C36 C 0.28241(19) 0.6692(4) 0.9875(2) 0.0272(10) Uani 1 1 d . . .
H36 H 0.3193 0.6525 1.0146 0.033 Uiso 1 1 calc R . .
C37 C 0.2744(2) 0.6691(4) 0.9220(2) 0.0300(11) Uani 1 1 d . . .
H37 H 0.3066 0.6513 0.9062 0.036 Uiso 1 1 calc R . .
C38 C 0.3015(2) 0.6953(4) 1.1904(2) 0.0317(11) Uani 1 1 d . . .
H38 H 0.3381 0.7101 1.2185 0.038 Uiso 1 1 calc R . .
C39 C 0.29525(19) 0.7098(4) 1.1262(2) 0.0273(10) Uani 1 1 d . . .
H39 H 0.3274 0.7347 1.1118 0.033 Uiso 1 1 calc R . .
C40 C 0.24178(18) 0.6881(4) 1.08247(19) 0.0228(9) Uani 1 1 d . . .
C41 C 0.19493(19) 0.6535(4) 1.1077(2) 0.0283(10) Uani 1 1 d . . .
H41 H 0.1579 0.6383 1.0806 0.034 Uiso 1 1 calc R . .
C42 C 0.2043(2) 0.6423(4) 1.1728(2) 0.0284(10) Uani 1 1 d . . .
H42 H 0.1724 0.6211 1.1885 0.034 Uiso 1 1 calc R . .
C43 C 0.6462(2) -0.0191(4) 0.4829(2) 0.0311(11) Uani 1 1 d . . .
H43 H 0.6114 -0.0305 0.4512 0.037 Uiso 1 1 calc R . .
C44 C 0.6448(2) -0.0314(4) 0.5457(2) 0.0290(10) Uani 1 1 d . . .
H44 H 0.6095 -0.0492 0.5556 0.035 Uiso 1 1 calc R . .
C45 C 0.69589(19) -0.0172(4) 0.5941(2) 0.0247(10) Uani 1 1 d . . .
C46 C 0.7468(2) 0.0082(4) 0.5757(2) 0.0286(10) Uani 1 1 d . . .
H46 H 0.7823 0.0178 0.6066 0.034 Uiso 1 1 calc R . .
C47 C 0.7449(2) 0.0193(4) 0.5121(2) 0.0284(11) Uani 1 1 d . . .
H47 H 0.7798 0.0350 0.5011 0.034 Uiso 1 1 calc R . .
C48 C 0.6503(2) -0.0988(5) 0.7433(2) 0.0371(12) Uani 1 1 d . . .
H48 H 0.6193 -0.1411 0.7537 0.045 Uiso 1 1 calc R . .
C49 C 0.6511(2) -0.0930(5) 0.6804(2) 0.0362(12) Uani 1 1 d . . .
H49 H 0.6215 -0.1329 0.6495 0.043 Uiso 1 1 calc R . .
C50 C 0.69526(19) -0.0287(4) 0.6625(2) 0.0254(10) Uani 1 1 d . . .
C51 C 0.7391(2) 0.0236(4) 0.7114(2) 0.0317(11) Uani 1 1 d . . .
H51 H 0.7706 0.0659 0.7022 0.038 Uiso 1 1 calc R . .
C52 C 0.7358(2) 0.0128(4) 0.7735(2) 0.0323(11) Uani 1 1 d . . .
H52 H 0.7658 0.0486 0.8057 0.039 Uiso 1 1 calc R . .

loop_
_atom_site_aniso_label
_atom_site_aniso_U_11
_atom_site_aniso_U_22
_atom_site_aniso_U_33
_atom_site_aniso_U_23
_atom_site_aniso_U_13
_atom_site_aniso_U_12
Yb1 0.02223(15) 0.02221(15) 0.01863(15) 0.000 0.00636(11) 0.000
Yb2 0.02052(15) 0.02658(16) 0.01615(15) 0.000 0.00423(11) 0.000
Cu1 0.0411(4) 0.0569(4) 0.0150(3) -0.0038(3) 0.0111(3) -0.0140(3)
Cu2 0.0627(5) 0.0475(4) 0.0153(3) 0.0011(3) 0.0148(3) 0.0021(3)
Cu3 0.0468(4) 0.0448(4) 0.0138(3) 0.0009(2) 0.0115(3) 0.0010(3)
N1 0.023(2) 0.025(2) 0.026(2) 0.0040(16) 0.0071(17) 0.0037(16)
N2 0.020(3) 0.023(3) 0.028(3) 0.000 0.010(2) 0.000
N3 0.020(2) 0.030(2) 0.020(2) -0.0005(16) 0.0073(16) 0.0028(16)
N4 0.024(3) 0.034(3) 0.033(3) 0.000 0.008(3) 0.000
N5 0.036(2) 0.044(2) 0.020(2) -0.0022(18) 0.0106(19) -0.0124(19)
N6 0.038(2) 0.040(2) 0.019(2) -0.0007(17) 0.0104(18) 0.0039(18)
N7 0.031(2) 0.036(2) 0.017(2) -0.0028(16) 0.0073(17) -0.0070(17)
N8 0.040(2) 0.033(2) 0.0128(19) 0.0035(16) 0.0086(18) 0.0090(18)
N9 0.038(2) 0.029(2) 0.018(2) 0.0011(16) 0.0100(18) 0.0040(17)
N10 0.034(2) 0.036(2) 0.016(2) 0.0005(16) 0.0085(17) -0.0031(18)
O1 0.0329(19) 0.0334(18) 0.0282(18) -0.0053(14) 0.0085(15) -0.0055(15)
O2 0.0311(19) 0.0352(19) 0.055(2) -0.0096(17) 0.0049(17) -0.0104(16)
O3 0.038(2) 0.0386(19) 0.0238(18) -0.0024(15) 0.0083(15) -0.0053(15)
O4 0.066(3) 0.090(3) 0.026(2) -0.008(2) 0.0091(19) -0.023(2)
O5 0.0223(16) 0.0248(17) 0.0299(18) 0.0007(13) 0.0088(14) -0.0004(13)
O6 0.0201(17) 0.0335(17) 0.0314(18) -0.0018(14) 0.0088(14) 0.0031(13)
O7 0.0272(18) 0.043(2) 0.0304(19) 0.0029(15) 0.0105(15) 0.0108(14)
O8 0.038(2) 0.098(3) 0.038(2) 0.005(2) 0.0171(18) 0.032(2)
O9 0.0304(18) 0.0323(18) 0.0225(17) 0.0048(14) 0.0116(14) 0.0067(14)
O10 0.0345(19) 0.045(2) 0.0287(19) 0.0105(15) 0.0093(15) 0.0164(16)
O11 0.0331(19) 0.0363(19) 0.0244(18) -0.0004(14) 0.0004(14) 0.0045(15)
O12 0.048(2) 0.064(2) 0.027(2) 0.0190(17) 0.0086(17) 0.0123(18)
O13 0.069(3) 0.106(4) 0.117(5) 0.032(3) 0.017(3) 0.011(3)
O14 0.206(8) 0.134(5) 0.083(4) -0.009(4) 0.010(5) 0.052(5)
O15 0.086(4) 0.193(6) 0.070(4) -0.017(4) 0.030(3) 0.021(4)
O16 0.177(6) 0.103(4) 0.121(5) -0.006(4) 0.089(5) -0.009(4)
C1 0.021(2) 0.022(2) 0.040(3) -0.001(2) 0.005(2) 0.008(2)
C2 0.025(2) 0.024(2) 0.037(3) 0.005(2) 0.010(2) 0.005(2)
C3 0.040(3) 0.038(3) 0.054(4) 0.005(3) 0.015(3) -0.010(2)
C4 0.052(4) 0.047(3) 0.056(4) 0.019(3) 0.022(3) -0.007(3)
C5 0.044(3) 0.057(4) 0.033(3) 0.014(3) 0.013(3) 0.000(3)
C6 0.028(3) 0.034(3) 0.027(3) 0.007(2) 0.008(2) 0.005(2)
C7 0.032(3) 0.050(3) 0.022(3) -0.002(2) 0.006(2) 0.007(2)
C8 0.025(2) 0.034(3) 0.015(2) -0.0043(19) 0.0089(19) -0.002(2)
C9 0.021(2) 0.028(2) 0.025(3) -0.0002(19) 0.0061(19) 0.0007(19)
C10 0.027(3) 0.027(3) 0.065(4) -0.001(2) 0.013(3) 0.005(2)
C11 0.037(5) 0.022(4) 0.092(7) 0.000 0.015(4) 0.000
C12 0.021(3) 0.057(3) 0.027(3) -0.006(2) 0.007(2) 0.009(2)
C13 0.021(2) 0.044(3) 0.022(3) -0.003(2) 0.006(2) -0.001(2)
C14 0.029(3) 0.067(4) 0.028(3) -0.002(3) 0.014(2) 0.005(3)
C15 0.047(3) 0.075(4) 0.023(3) 0.011(3) 0.014(3) 0.005(3)
C16 0.040(3) 0.057(3) 0.027(3) 0.014(2) 0.011(2) 0.011(3)
C17 0.026(3) 0.035(3) 0.024(3) 0.000(2) 0.009(2) -0.001(2)
C18 0.024(2) 0.027(2) 0.019(2) -0.0018(19) 0.0034(19) -0.0002(19)
C19 0.023(3) 0.041(3) 0.028(3) 0.008(2) 0.009(2) 0.005(2)
C20 0.030(3) 0.034(3) 0.039(3) 0.006(2) 0.001(2) 0.002(2)
C21 0.071(4) 0.039(3) 0.062(4) 0.013(3) -0.015(3) 0.003(3)
C22 0.083(7) 0.035(5) 0.090(8) 0.000 -0.024(6) 0.000
C23 0.033(3) 0.052(3) 0.028(3) -0.004(2) 0.010(2) 0.002(2)
C24 0.035(3) 0.052(3) 0.019(3) 0.000(2) 0.007(2) 0.007(2)
C25 0.032(3) 0.029(2) 0.019(2) -0.0017(19) 0.010(2) -0.008(2)
C26 0.032(3) 0.034(3) 0.023(3) -0.001(2) 0.011(2) -0.004(2)
C27 0.034(3) 0.034(3) 0.018(2) 0.005(2) 0.004(2) -0.006(2)
C28 0.035(3) 0.043(3) 0.022(3) -0.003(2) 0.012(2) 0.000(2)
C29 0.030(3) 0.041(3) 0.016(2) -0.003(2) 0.004(2) -0.003(2)
C30 0.032(3) 0.027(2) 0.019(2) -0.0036(19) 0.008(2) -0.001(2)
C31 0.032(3) 0.051(3) 0.023(3) -0.003(2) 0.011(2) -0.003(2)
C32 0.034(3) 0.050(3) 0.022(3) -0.007(2) 0.005(2) 0.000(2)
C33 0.027(3) 0.045(3) 0.015(2) 0.000(2) -0.0014(19) -0.005(2)
C34 0.024(2) 0.043(3) 0.022(3) 0.001(2) 0.009(2) -0.001(2)
C35 0.025(2) 0.024(2) 0.018(2) 0.0008(18) 0.0055(19) -0.0044(19)
C36 0.022(2) 0.038(3) 0.022(2) 0.002(2) 0.0055(19) 0.001(2)
C37 0.029(3) 0.043(3) 0.021(3) -0.004(2) 0.011(2) -0.003(2)
C38 0.030(3) 0.040(3) 0.023(3) -0.002(2) 0.003(2) -0.001(2)
C39 0.027(3) 0.037(3) 0.019(2) 0.0003(19) 0.008(2) 0.000(2)
C40 0.027(2) 0.024(2) 0.016(2) 0.0011(18) 0.0046(19) 0.0024(19)
C41 0.026(3) 0.036(3) 0.023(3) 0.002(2) 0.007(2) 0.000(2)
C42 0.032(3) 0.034(3) 0.023(3) 0.003(2) 0.013(2) 0.002(2)
C43 0.034(3) 0.035(3) 0.021(3) 0.003(2) -0.001(2) 0.000(2)
C44 0.030(3) 0.039(3) 0.020(3) 0.004(2) 0.009(2) -0.004(2)
C45 0.032(3) 0.025(2) 0.019(2) 0.0045(18) 0.009(2) 0.0015(19)
C46 0.029(3) 0.033(3) 0.022(3) 0.000(2) 0.005(2) 0.001(2)
C47 0.032(3) 0.031(3) 0.026(3) 0.003(2) 0.014(2) 0.006(2)
C48 0.039(3) 0.050(3) 0.025(3) 0.004(2) 0.012(2) -0.013(2)
C49 0.041(3) 0.050(3) 0.017(3) -0.001(2) 0.006(2) -0.016(2)
C50 0.028(3) 0.030(3) 0.019(2) 0.0000(19) 0.009(2) 0.001(2)
C51 0.031(3) 0.043(3) 0.022(3) 0.002(2) 0.009(2) -0.007(2)
C52 0.032(3) 0.043(3) 0.022(3) -0.005(2) 0.006(2) -0.009(2)

loop_
_atom_type_symbol
_atom_type_description
_atom_type_scat_dispersion_real
_atom_type_scat_dispersion_imag
_atom_type_scat_source
C C 0.0033 0.0016 'International Tables Vol C Tables 4.2.6.8 and 6.1.1.4'
H H 0.0000 0.0000 'International Tables Vol C Tables 4.2.6.8 and 6.1.1.4'
O O 0.0106 0.0060 'International Tables Vol C Tables 4.2.6.8 and 6.1.1.4'
N N 0.0061 0.0033 'International Tables Vol C Tables 4.2.6.8 and 6.1.1.4'
Cu Cu 0.3201 1.2651 'International Tables Vol C Tables 4.2.6.8 and 6.1.1.4'
Yb Yb -0.3850 5.5486 'International Tables Vol C Tables 4.2.6.8 and 6.1.1.4'

loop_
_geom_angle_atom_site_label_1
_geom_angle_atom_site_label_2
_geom_angle_atom_site_label_3
_geom_angle
_geom_angle_site_symmetry_1
_geom_angle_site_symmetry_3
_geom_angle_publ_flag
O1 Yb1 O1 91.92(15) . 2_556 ?
O1 Yb1 O3 130.29(10) . . ?
O1 Yb1 O3 76.26(11) 2_556 . ?
O1 Yb1 O3 76.26(11) . 2_556 ?
O1 Yb1 O3 130.29(10) 2_556 2_556 ?
O3 Yb1 O3 145.76(15) . 2_556 ?
O1 Yb1 O5 144.42(10) . 2_556 ?
O1 Yb1 O5 76.70(10) 2_556 2_556 ?
O3 Yb1 O5 80.17(10) . 2_556 ?
O3 Yb1 O5 85.63(10) 2_556 2_556 ?
O1 Yb1 O5 76.70(10) . . ?
O1 Yb1 O5 144.42(10) 2_556 . ?
O3 Yb1 O5 85.63(10) . . ?
O3 Yb1 O5 80.17(10) 2_556 . ?
O5 Yb1 O5 130.39(13) 2_556 . ?
O1 Yb1 N2 134.04(8) . . ?
O1 Yb1 N2 134.04(8) 2_556 . ?
O3 Yb1 N2 72.88(8) . . ?
O3 Yb1 N2 72.88(8) 2_556 . ?
O5 Yb1 N2 65.19(7) 2_556 . ?
O5 Yb1 N2 65.19(7) . . ?
O1 Yb1 N1 71.04(10) . 2_556 ?
O1 Yb1 N1 65.47(11) 2_556 2_556 ?
O3 Yb1 N1 137.36(11) . 2_556 ?
O3 Yb1 N1 65.02(11) 2_556 2_556 ?
O5 Yb1 N1 73.58(10) 2_556 2_556 ?
O5 Yb1 N1 136.83(11) . 2_556 ?
N2 Yb1 N1 122.16(8) . 2_556 ?
O1 Yb1 N1 65.47(11) . . ?
O1 Yb1 N1 71.04(10) 2_556 . ?
O3 Yb1 N1 65.02(11) . . ?
O3 Yb1 N1 137.36(11) 2_556 . ?
O5 Yb1 N1 136.83(11) 2_556 . ?
O5 Yb1 N1 73.58(10) . . ?
N2 Yb1 N1 122.16(8) . . ?
N1 Yb1 N1 115.68(16) 2_556 . ?
O11 Yb2 O11 131.33(15) 2_655 . ?
O11 Yb2 O9 143.51(10) 2_655 2_655 ?
O11 Yb2 O9 79.25(10) . 2_655 ?
O11 Yb2 O9 79.25(10) 2_655 . ?
O11 Yb2 O9 143.51(10) . . ?
O9 Yb2 O9 82.98(15) 2_655 . ?
O11 Yb2 O7 87.41(11) 2_655 . ?
O11 Yb2 O7 78.46(10) . . ?
O9 Yb2 O7 79.44(10) 2_655 . ?
O9 Yb2 O7 129.00(10) . . ?
O11 Yb2 O7 78.46(10) 2_655 2_655 ?
O11 Yb2 O7 87.41(11) . 2_655 ?
O9 Yb2 O7 129.00(10) 2_655 2_655 ?
O9 Yb2 O7 79.44(10) . 2_655 ?
O7 Yb2 O7 145.37(15) . 2_655 ?
O11 Yb2 N4 65.67(7) 2_655 . ?
O11 Yb2 N4 65.67(7) . . ?
O9 Yb2 N4 138.51(7) 2_655 . ?
O9 Yb2 N4 138.51(7) . . ?
O7 Yb2 N4 72.68(7) . . ?
O7 Yb2 N4 72.68(7) 2_655 . ?
O11 Yb2 N3 68.01(11) 2_655 . ?
O11 Yb2 N3 138.19(11) . . ?
O9 Yb2 N3 75.61(10) 2_655 . ?
O9 Yb2 N3 64.81(10) . . ?
O7 Yb2 N3 64.53(10) . . ?
O7 Yb2 N3 134.26(11) 2_655 . ?
N4 Yb2 N3 116.74(8) . . ?
O11 Yb2 N3 138.19(11) 2_655 2_655 ?
O11 Yb2 N3 68.01(11) . 2_655 ?
O9 Yb2 N3 64.81(10) 2_655 2_655 ?
O9 Yb2 N3 75.61(10) . 2_655 ?
O7 Yb2 N3 134.26(11) . 2_655 ?
O7 Yb2 N3 64.53(10) 2_655 2_655 ?
N4 Yb2 N3 116.74(8) . 2_655 ?
N3 Yb2 N3 126.52(15) . 2_655 ?
N5 Cu1 N7 159.73(16) . . ?
N5 Cu1 O6 100.97(13) . . ?
N7 Cu1 O6 98.79(13) . . ?
N8 Cu2 N6 160.22(16) 1_554 . ?
N8 Cu2 O8 108.77(14) 1_554 . ?
N6 Cu2 O8 90.68(14) . . ?
N9 Cu3 N10 163.97(16) . 4 ?
N9 Cu3 O10 91.30(13) . . ?
N10 Cu3 O10 103.65(13) 4 . ?
C6 N1 C2 120.1(4) . . ?
C6 N1 Yb1 120.2(3) . . ?
C2 N1 Yb1 119.4(3) . . ?
C9 N2 C9 118.9(5) 2_556 . ?
C9 N2 Yb1 120.5(3) 2_556 . ?
C9 N2 Yb1 120.5(3) . . ?
C17 N3 C13 118.9(4) . . ?
C17 N3 Yb2 119.3(3) . . ?
C13 N3 Yb2 119.6(3) . . ?
C20 N4 C20 119.7(6) 2_655 . ?
C20 N4 Yb2 120.2(3) 2_655 . ?
C20 N4 Yb2 120.2(3) . . ?
C23 N5 C27 117.2(4) . . ?
C23 N5 Cu1 120.5(3) . . ?
C27 N5 Cu1 122.0(3) . . ?
C28 N6 C32 117.2(4) . . ?
C28 N6 Cu2 121.5(3) . . ?
C32 N6 Cu2 121.3(3) . . ?
C37 N7 C33 117.3(4) . . ?
C37 N7 Cu1 119.8(3) . . ?
C33 N7 Cu1 122.4(3) . . ?
C42 N8 C38 116.2(4) . . ?
C42 N8 Cu2 123.5(3) . 1_556 ?
C38 N8 Cu2 120.3(3) . 1_556 ?
C43 N9 C47 116.1(4) . . ?
C43 N9 Cu3 117.6(3) . . ?
C47 N9 Cu3 125.8(3) . . ?
C48 N10 C52 116.5(4) . . ?
C48 N10 Cu3 121.4(3) . 4_556 ?
C52 N10 Cu3 122.0(3) . 4_556 ?
C1 O1 Yb1 125.5(3) . . ?
C7 O3 Yb1 124.1(3) . . ?
C8 O5 Yb1 123.6(3) . . ?
C8 O6 Cu1 103.4(3) . . ?
C12 O7 Yb2 124.9(3) . . ?
C12 O8 Cu2 139.8(3) . . ?
C18 O9 Yb2 125.1(3) . . ?
C18 O10 Cu3 149.1(3) . . ?
C19 O11 Yb2 124.7(3) . . ?
H13C O13 H13D 108.1 . . ?
H14C O14 H14D 108.2 . . ?
H15C O15 H15D 108.3 . . ?
H16C O16 H16D 107.9 . . ?
O2 C1 O1 126.3(4) . . ?
O2 C1 C2 119.1(4) . . ?
O1 C1 C2 114.5(4) . . ?
N1 C2 C3 121.2(4) . . ?
N1 C2 C1 114.9(4) . . ?
C3 C2 C1 123.9(4) . . ?
C2 C3 C4 119.0(5) . . ?
C2 C3 H3 120.5 . . ?
C4 C3 H3 120.5 . . ?
C5 C4 C3 119.5(5) . . ?
C5 C4 H4 120.2 . . ?
C3 C4 H4 120.2 . . ?
C4 C5 C6 118.5(5) . . ?
C4 C5 H5 120.7 . . ?
C6 C5 H5 120.7 . . ?
N1 C6 C5 121.5(4) . . ?
N1 C6 C7 113.3(4) . . ?
C5 C6 C7 125.1(4) . . ?
O4 C7 O3 125.4(5) . . ?
O4 C7 C6 118.4(4) . . ?
O3 C7 C6 116.2(4) . . ?
O6 C8 O5 125.0(4) . . ?
O6 C8 C9 118.3(4) . . ?
O5 C8 C9 116.7(4) . . ?
N2 C9 C10 122.6(4) . . ?
N2 C9 C8 113.6(4) . . ?
C10 C9 C8 123.8(4) . . ?
C9 C10 C11 118.2(5) . . ?
C9 C10 H10 120.9 . . ?
C11 C10 H10 120.9 . . ?
C10 C11 C10 119.4(6) 2_556 . ?
C10 C11 H11 120.3 2_556 . ?
C10 C11 H11 120.3 . . ?
O8 C12 O7 127.7(5) . . ?
O8 C12 C13 116.6(4) . . ?
O7 C12 C13 115.7(4) . . ?
N3 C13 C14 122.1(4) . . ?
N3 C13 C12 113.3(4) . . ?
C14 C13 C12 124.6(4) . . ?
C15 C14 C13 119.0(4) . . ?
C15 C14 H14 120.5 . . ?
C13 C14 H14 120.5 . . ?
C14 C15 C16 119.1(4) . . ?
C14 C15 H15 120.4 . . ?
C16 C15 H15 120.4 . . ?
C15 C16 C17 118.5(5) . . ?
C15 C16 H16 120.8 . . ?
C17 C16 H16 120.8 . . ?
N3 C17 C16 122.4(4) . . ?
N3 C17 C18 113.4(4) . . ?
C16 C17 C18 124.1(4) . . ?
O10 C18 O9 127.1(4) . . ?
O10 C18 C17 117.3(4) . . ?
O9 C18 C17 115.7(4) . . ?
O12 C19 O11 126.9(5) . . ?
O12 C19 C20 118.2(4) . . ?
O11 C19 C20 114.9(4) . . ?
N4 C20 C21 121.2(5) . . ?
N4 C20 C19 113.9(4) . . ?
C21 C20 C19 124.9(5) . . ?
C22 C21 C20 119.5(6) . . ?
C22 C21 H21 120.3 . . ?
C20 C21 H21 120.3 . . ?
C21 C22 C21 119.1(8) . 2_655 ?
C21 C22 H22 120.5 . . ?
C21 C22 H22 120.5 2_655 . ?
N5 C23 C24 123.5(4) . . ?
N5 C23 H23 118.3 . . ?
C24 C23 H23 118.3 . . ?
C23 C24 C25 119.7(4) . . ?
C23 C24 H24 120.1 . . ?
C25 C24 H24 120.1 . . ?
C26 C25 C24 116.6(4) . . ?
C26 C25 C30 122.3(4) . . ?
C24 C25 C30 121.0(4) . . ?
C27 C26 C25 120.1(4) . . ?
C27 C26 H26 119.9 . . ?
C25 C26 H26 119.9 . . ?
N5 C27 C26 122.9(4) . . ?
N5 C27 H27 118.6 . . ?
C26 C27 H27 118.6 . . ?
N6 C28 C29 123.3(4) . . ?
N6 C28 H28 118.4 . . ?
C29 C28 H28 118.4 . . ?
C28 C29 C30 119.9(4) . . ?
C28 C29 H29 120.1 . . ?
C30 C29 H29 120.1 . . ?
C31 C30 C29 117.0(4) . . ?
C31 C30 C25 121.6(4) . . ?
C29 C30 C25 121.4(4) . . ?
C30 C31 C32 120.1(4) . . ?
C30 C31 H31 119.9 . . ?
C32 C31 H31 119.9 . . ?
N6 C32 C31 122.6(4) . . ?
N6 C32 H32 118.7 . . ?
C31 C32 H32 118.7 . . ?
N7 C33 C34 122.5(4) . . ?
N7 C33 H33 118.7 . . ?
C34 C33 H33 118.7 . . ?
C33 C34 C35 120.2(4) . . ?
C33 C34 H34 119.9 . . ?
C35 C34 H34 119.9 . . ?
C34 C35 C36 116.9(4) . . ?
C34 C35 C40 122.3(4) . . ?
C36 C35 C40 120.8(4) . . ?
C37 C36 C35 119.8(4) . . ?
C37 C36 H36 120.1 . . ?
C35 C36 H36 120.1 . . ?
N7 C37 C36 123.4(4) . . ?
N7 C37 H37 118.3 . . ?
C36 C37 H37 118.3 . . ?
N8 C38 C39 123.0(4) . . ?
N8 C38 H38 118.5 . . ?
C39 C38 H38 118.5 . . ?
C38 C39 C40 120.8(4) . . ?
C38 C39 H39 119.6 . . ?
C40 C39 H39 119.6 . . ?
C39 C40 C41 116.5(4) . . ?
C39 C40 C35 121.7(4) . . ?
C41 C40 C35 121.7(4) . . ?
C42 C41 C40 119.4(4) . . ?
C42 C41 H41 120.3 . . ?
C40 C41 H41 120.3 . . ?
N8 C42 C41 124.1(4) . . ?
N8 C42 H42 118.0 . . ?
C41 C42 H42 118.0 . . ?
N9 C43 C44 123.7(4) . . ?
N9 C43 H43 118.1 . . ?
C44 C43 H43 118.1 . . ?
C43 C44 C45 119.8(4) . . ?
C43 C44 H44 120.1 . . ?
C45 C44 H44 120.1 . . ?
C44 C45 C46 116.8(4) . . ?
C44 C45 C50 120.7(4) . . ?
C46 C45 C50 122.5(4) . . ?
C47 C46 C45 120.2(4) . . ?
C47 C46 H46 119.9 . . ?
C45 C46 H46 119.9 . . ?
N9 C47 C46 123.3(4) . . ?
N9 C47 H47 118.3 . . ?
C46 C47 H47 118.3 . . ?
N10 C48 C49 122.9(4) . . ?
N10 C48 H48 118.5 . . ?
C49 C48 H48 118.5 . . ?
C48 C49 C50 120.8(4) . . ?
C48 C49 H49 119.6 . . ?
C50 C49 H49 119.6 . . ?
C49 C50 C51 116.4(4) . . ?
C49 C50 C45 121.7(4) . . ?
C51 C50 C45 121.9(4) . . ?
C52 C51 C50 119.6(4) . . ?
C52 C51 H51 120.2 . . ?
C50 C51 H51 120.2 . . ?
N10 C52 C51 123.7(4) . . ?
N10 C52 H52 118.1 . . ?
C51 C52 H52 118.1 . . ?

loop_
_geom_bond_atom_site_label_1
_geom_bond_atom_site_label_2
_geom_bond_distance
_geom_bond_site_symmetry_2
_geom_bond_publ_flag
Yb1 O1 2.362(3) . ?
Yb1 O1 2.362(3) 2_556 ?
Yb1 O3 2.380(3) . ?
Yb1 O3 2.380(3) 2_556 ?
Yb1 O5 2.390(3) 2_556 ?
Yb1 O5 2.390(3) . ?
Yb1 N2 2.448(5) . ?
Yb1 N1 2.454(3) 2_556 ?
Yb1 N1 2.454(3) . ?
Yb2 O11 2.357(3) 2_655 ?
Yb2 O11 2.357(3) . ?
Yb2 O9 2.371(3) 2_655 ?
Yb2 O9 2.371(3) . ?
Yb2 O7 2.398(3) . ?
Yb2 O7 2.398(3) 2_655 ?
Yb2 N4 2.427(5) . ?
Yb2 N3 2.474(3) . ?
Yb2 N3 2.474(3) 2_655 ?
Cu1 N5 1.921(3) . ?
Cu1 N7 1.922(3) . ?
Cu1 O6 2.214(3) . ?
Cu2 N8 1.912(3) 1_554 ?
Cu2 N6 1.928(3) . ?
Cu2 O8 2.231(3) . ?
Cu3 N9 1.906(4) . ?
Cu3 N10 1.908(3) 4 ?
Cu3 O10 2.256(3) . ?
N1 C6 1.332(6) . ?
N1 C2 1.334(5) . ?
N2 C9 1.335(5) 2_556 ?
N2 C9 1.335(5) . ?
N3 C17 1.326(5) . ?
N3 C13 1.333(5) . ?
N4 C20 1.339(5) 2_655 ?
N4 C20 1.339(5) . ?
N5 C23 1.335(6) . ?
N5 C27 1.341(6) . ?
N6 C28 1.338(6) . ?
N6 C32 1.342(6) . ?
N7 C37 1.337(6) . ?
N7 C33 1.347(5) . ?
N8 C42 1.341(6) . ?
N8 C38 1.357(5) . ?
N8 Cu2 1.912(3) 1_556 ?
N9 C43 1.341(5) . ?
N9 C47 1.346(6) . ?
N10 C48 1.335(6) . ?
N10 C52 1.337(5) . ?
N10 Cu3 1.908(3) 4_556 ?
O1 C1 1.273(5) . ?
O2 C1 1.233(5) . ?
O3 C7 1.254(5) . ?
O4 C7 1.249(6) . ?
O5 C8 1.264(5) . ?
O6 C8 1.251(5) . ?
O7 C12 1.253(5) . ?
O8 C12 1.242(5) . ?
O9 C18 1.256(5) . ?
O10 C18 1.239(5) . ?
O11 C19 1.268(5) . ?
O12 C19 1.238(5) . ?
O13 H13C 0.8456 . ?
O13 H13D 0.8479 . ?
O14 H14C 0.8458 . ?
O14 H14D 0.8460 . ?
O15 H15C 0.8474 . ?
O15 H15D 0.8457 . ?
O16 H16C 0.8476 . ?
O16 H16D 0.8455 . ?
C1 C2 1.513(6) . ?
C2 C3 1.381(6) . ?
C3 C4 1.382(7) . ?
C3 H3 0.9300 . ?
C4 C5 1.374(7) . ?
C4 H4 0.9300 . ?
C5 C6 1.389(6) . ?
C5 H5 0.9300 . ?
C6 C7 1.516(7) . ?
C8 C9 1.503(6) . ?
C9 C10 1.377(6) . ?
C10 C11 1.390(6) . ?
C10 H10 0.9300 . ?
C11 C10 1.390(6) 2_556 ?
C11 H11 0.9300 . ?
C12 C13 1.517(6) . ?
C13 C14 1.382(6) . ?
C14 C15 1.375(7) . ?
C14 H14 0.9300 . ?
C15 C16 1.378(7) . ?
C15 H15 0.9300 . ?
C16 C17 1.387(6) . ?
C16 H16 0.9300 . ?
C17 C18 1.522(6) . ?
C19 C20 1.515(7) . ?
C20 C21 1.382(7) . ?
C21 C22 1.370(7) . ?
C21 H21 0.9300 . ?
C22 C21 1.370(7) 2_655 ?
C22 H22 0.9300 . ?
C23 C24 1.375(6) . ?
C23 H23 0.9300 . ?
C24 C25 1.397(6) . ?
C24 H24 0.9300 . ?
C25 C26 1.386(6) . ?
C25 C30 1.482(6) . ?
C26 C27 1.382(6) . ?
C26 H26 0.9300 . ?
C27 H27 0.9300 . ?
C28 C29 1.378(6) . ?
C28 H28 0.9300 . ?
C29 C30 1.392(6) . ?
C29 H29 0.9300 . ?
C30 C31 1.378(6) . ?
C31 C32 1.390(6) . ?
C31 H31 0.9300 . ?
C32 H32 0.9300 . ?
C33 C34 1.385(6) . ?
C33 H33 0.9300 . ?
C34 C35 1.388(6) . ?
C34 H34 0.9300 . ?
C35 C36 1.391(6) . ?
C35 C40 1.479(6) . ?
C36 C37 1.380(6) . ?
C36 H36 0.9300 . ?
C37 H37 0.9300 . ?
C38 C39 1.369(6) . ?
C38 H38 0.9300 . ?
C39 C40 1.382(6) . ?
C39 H39 0.9300 . ?
C40 C41 1.403(6) . ?
C41 C42 1.373(6) . ?
C41 H41 0.9300 . ?
C42 H42 0.9300 . ?
C43 C44 1.376(6) . ?
C43 H43 0.9300 . ?
C44 C45 1.382(6) . ?
C44 H44 0.9300 . ?
C45 C46 1.387(6) . ?
C45 C50 1.489(6) . ?
C46 C47 1.370(6) . ?
C46 H46 0.9300 . ?
C47 H47 0.9300 . ?
C48 C49 1.368(6) . ?
C48 H48 0.9300 . ?
C49 C50 1.380(6) . ?
C49 H49 0.9300 . ?
C50 C51 1.384(6) . ?
C51 C52 1.373(6) . ?
C51 H51 0.9300 . ?
C52 H52 0.9300 . ?

loop_
_geom_torsion_atom_site_label_1
_geom_torsion_atom_site_label_2
_geom_torsion_atom_site_label_3
_geom_torsion_atom_site_label_4
_geom_torsion
_geom_torsion_site_symmetry_1
_geom_torsion_site_symmetry_2
_geom_torsion_site_symmetry_3
_geom_torsion_site_symmetry_4
_geom_torsion_publ_flag
O1 Yb1 N1 C6 -177.2(3) . . . . ?
O1 Yb1 N1 C6 -75.9(3) 2_556 . . . ?
O3 Yb1 N1 C6 7.4(3) . . . . ?
O3 Yb1 N1 C6 154.6(3) 2_556 . . . ?
O5 Yb1 N1 C6 -32.1(4) 2_556 . . . ?
O5 Yb1 N1 C6 100.3(3) . . . . ?
N2 Yb1 N1 C6 54.8(3) . . . . ?
N1 Yb1 N1 C6 -125.2(3) 2_556 . . . ?
O1 Yb1 N1 C2 -2.8(3) . . . . ?
O1 Yb1 N1 C2 98.5(3) 2_556 . . . ?
O3 Yb1 N1 C2 -178.3(3) . . . . ?
O3 Yb1 N1 C2 -31.1(4) 2_556 . . . ?
O5 Yb1 N1 C2 142.3(3) 2_556 . . . ?
O5 Yb1 N1 C2 -85.4(3) . . . . ?
N2 Yb1 N1 C2 -130.8(3) . . . . ?
N1 Yb1 N1 C2 49.2(3) 2_556 . . . ?
O1 Yb1 N2 C9 147.1(2) . . . 2_556 ?
O1 Yb1 N2 C9 -32.9(2) 2_556 . . 2_556 ?
O3 Yb1 N2 C9 -82.8(2) . . . 2_556 ?
O3 Yb1 N2 C9 97.2(2) 2_556 . . 2_556 ?
O5 Yb1 N2 C9 4.0(2) 2_556 . . 2_556 ?
O5 Yb1 N2 C9 -176.0(2) . . . 2_556 ?
N1 Yb1 N2 C9 52.8(2) 2_556 . . 2_556 ?
N1 Yb1 N2 C9 -127.2(2) . . . 2_556 ?
O1 Yb1 N2 C9 -32.9(2) . . . . ?
O1 Yb1 N2 C9 147.1(2) 2_556 . . . ?
O3 Yb1 N2 C9 97.2(2) . . . . ?
O3 Yb1 N2 C9 -82.8(2) 2_556 . . . ?
O5 Yb1 N2 C9 -176.0(2) 2_556 . . . ?
O5 Yb1 N2 C9 4.0(2) . . . . ?
N1 Yb1 N2 C9 -127.2(2) 2_556 . . . ?
N1 Yb1 N2 C9 52.8(2) . . . . ?
O11 Yb2 N3 C17 -76.2(3) 2_655 . . . ?
O11 Yb2 N3 C17 155.7(3) . . . . ?
O9 Yb2 N3 C17 100.8(3) 2_655 . . . ?
O9 Yb2 N3 C17 11.9(3) . . . . ?
O7 Yb2 N3 C17 -174.2(4) . . . . ?
O7 Yb2 N3 C17 -30.2(4) 2_655 . . . ?
N4 Yb2 N3 C17 -121.7(3) . . . . ?
N3 Yb2 N3 C17 58.3(3) 2_655 . . . ?
O11 Yb2 N3 C13 86.6(3) 2_655 . . . ?
O11 Yb2 N3 C13 -41.4(4) . . . . ?
O9 Yb2 N3 C13 -96.3(3) 2_655 . . . ?
O9 Yb2 N3 C13 174.8(3) . . . . ?
O7 Yb2 N3 C13 -11.3(3) . . . . ?
O7 Yb2 N3 C13 132.6(3) 2_655 . . . ?
N4 Yb2 N3 C13 41.2(3) . . . . ?
N3 Yb2 N3 C13 -138.8(3) 2_655 . . . ?
O11 Yb2 N4 C20 -3.8(2) 2_655 . . 2_655 ?
O11 Yb2 N4 C20 176.2(2) . . . 2_655 ?
O9 Yb2 N4 C20 141.4(3) 2_655 . . 2_655 ?
O9 Yb2 N4 C20 -38.6(3) . . . 2_655 ?
O7 Yb2 N4 C20 91.3(2) . . . 2_655 ?
O7 Yb2 N4 C20 -88.7(2) 2_655 . . 2_655 ?
N3 Yb2 N4 C20 42.7(3) . . . 2_655 ?
N3 Yb2 N4 C20 -137.3(3) 2_655 . . 2_655 ?
O11 Yb2 N4 C20 176.2(2) 2_655 . . . ?
O11 Yb2 N4 C20 -3.8(2) . . . . ?
O9 Yb2 N4 C20 -38.6(3) 2_655 . . . ?
O9 Yb2 N4 C20 141.4(3) . . . . ?
O7 Yb2 N4 C20 -88.7(2) . . . . ?
O7 Yb2 N4 C20 91.3(2) 2_655 . . . ?
N3 Yb2 N4 C20 -137.3(3) . . . . ?
N3 Yb2 N4 C20 42.7(3) 2_655 . . . ?
N7 Cu1 N5 C23 -123.7(5) . . . . ?
O6 Cu1 N5 C23 69.4(4) . . . . ?
N7 Cu1 N5 C27 63.5(7) . . . . ?
O6 Cu1 N5 C27 -103.4(3) . . . . ?
N8 Cu2 N6 C28 -134.9(5) 1_554 . . . ?
O8 Cu2 N6 C28 34.8(4) . . . . ?
N8 Cu2 N6 C32 48.8(7) 1_554 . . . ?
O8 Cu2 N6 C32 -141.5(4) . . . . ?
N5 Cu1 N7 C37 -55.0(6) . . . . ?
O6 Cu1 N7 C37 112.0(3) . . . . ?
N5 Cu1 N7 C33 133.3(5) . . . . ?
O6 Cu1 N7 C33 -59.7(4) . . . . ?
N10 Cu3 N9 C43 -120.5(6) 4 . . . ?
O10 Cu3 N9 C43 38.6(3) . . . . ?
N10 Cu3 N9 C47 67.1(7) 4 . . . ?
O10 Cu3 N9 C47 -133.8(4) . . . . ?
O1 Yb1 O1 C1 -68.7(3) 2_556 . . . ?
O3 Yb1 O1 C1 4.9(4) . . . . ?
O3 Yb1 O1 C1 160.2(3) 2_556 . . . ?
O5 Yb1 O1 C1 -138.3(3) 2_556 . . . ?
O5 Yb1 O1 C1 77.2(3) . . . . ?
N2 Yb1 O1 C1 111.3(3) . . . . ?
N1 Yb1 O1 C1 -131.9(3) 2_556 . . . ?
N1 Yb1 O1 C1 -0.6(3) . . . . ?
O1 Yb1 O3 C7 -15.4(4) . . . . ?
O1 Yb1 O3 C7 65.3(3) 2_556 . . . ?
O3 Yb1 O3 C7 -149.3(4) 2_556 . . . ?
O5 Yb1 O3 C7 143.8(4) 2_556 . . . ?
O5 Yb1 O3 C7 -83.9(3) . . . . ?
N2 Yb1 O3 C7 -149.3(4) . . . . ?
N1 Yb1 O3 C7 91.6(4) 2_556 . . . ?
N1 Yb1 O3 C7 -10.0(3) . . . . ?
O1 Yb1 O5 C8 147.7(3) . . . . ?
O1 Yb1 O5 C8 -138.0(3) 2_556 . . . ?
O3 Yb1 O5 C8 -79.1(3) . . . . ?
O3 Yb1 O5 C8 69.7(3) 2_556 . . . ?
O5 Yb1 O5 C8 -5.9(3) 2_556 . . . ?
N2 Yb1 O5 C8 -5.9(3) . . . . ?
N1 Yb1 O5 C8 105.5(3) 2_556 . . . ?
N1 Yb1 O5 C8 -144.3(3) . . . . ?
N5 Cu1 O6 C8 -98.4(3) . . . . ?
N7 Cu1 O6 C8 86.1(3) . . . . ?
O11 Yb2 O7 C12 -62.4(4) 2_655 . . . ?
O11 Yb2 O7 C12 164.4(4) . . . . ?
O9 Yb2 O7 C12 83.4(4) 2_655 . . . ?
O9 Yb2 O7 C12 11.5(4) . . . . ?
O7 Yb2 O7 C12 -127.7(4) 2_655 . . . ?
N4 Yb2 O7 C12 -127.7(4) . . . . ?
N3 Yb2 O7 C12 4.4(4) . . . . ?
N3 Yb2 O7 C12 121.5(4) 2_655 . . . ?
N8 Cu2 O8 C12 18.8(6) 1_554 . . . ?
N6 Cu2 O8 C12 -157.5(6) . . . . ?
O11 Yb2 O9 C18 62.1(3) 2_655 . . . ?
O11 Yb2 O9 C18 -147.1(3) . . . . ?
O9 Yb2 O9 C18 -85.9(3) 2_655 . . . ?
O7 Yb2 O9 C18 -15.6(4) . . . . ?
O7 Yb2 O9 C18 142.2(3) 2_655 . . . ?
N4 Yb2 O9 C18 94.1(3) . . . . ?
N3 Yb2 O9 C18 -8.6(3) . . . . ?
N3 Yb2 O9 C18 -151.6(3) 2_655 . . . ?
N9 Cu3 O10 C18 156.5(6) . . . . ?
N10 Cu3 O10 C18 -29.3(6) 4 . . . ?
O11 Yb2 O11 C19 7.6(3) 2_655 . . . ?
O9 Yb2 O11 C19 164.9(3) 2_655 . . . ?
O9 Yb2 O11 C19 -132.9(3) . . . . ?
O7 Yb2 O11 C19 83.6(3) . . . . ?
O7 Yb2 O11 C19 -64.6(3) 2_655 . . . ?
N4 Yb2 O11 C19 7.6(3) . . . . ?
N3 Yb2 O11 C19 111.2(3) . . . . ?
N3 Yb2 O11 C19 -128.1(3) 2_655 . . . ?
Yb1 O1 C1 O2 -178.4(3) . . . . ?
Yb1 O1 C1 C2 3.3(5) . . . . ?
C6 N1 C2 C3 -0.2(6) . . . . ?
Yb1 N1 C2 C3 -174.5(3) . . . . ?
C6 N1 C2 C1 179.7(4) . . . . ?
Yb1 N1 C2 C1 5.4(5) . . . . ?
O2 C1 C2 N1 176.0(4) . . . . ?
O1 C1 C2 N1 -5.6(5) . . . . ?
O2 C1 C2 C3 -4.1(7) . . . . ?
O1 C1 C2 C3 174.3(4) . . . . ?
N1 C2 C3 C4 -0.3(7) . . . . ?
C1 C2 C3 C4 179.8(4) . . . . ?
C2 C3 C4 C5 -0.1(8) . . . . ?
C3 C4 C5 C6 0.9(8) . . . . ?
C2 N1 C6 C5 1.0(6) . . . . ?
Yb1 N1 C6 C5 175.3(3) . . . . ?
C2 N1 C6 C7 -179.5(4) . . . . ?
Yb1 N1 C6 C7 -5.2(5) . . . . ?
C4 C5 C6 N1 -1.4(7) . . . . ?
C4 C5 C6 C7 179.2(5) . . . . ?
Yb1 O3 C7 O4 -170.3(4) . . . . ?
Yb1 O3 C7 C6 11.0(5) . . . . ?
N1 C6 C7 O4 177.9(4) . . . . ?
C5 C6 C7 O4 -2.6(7) . . . . ?
N1 C6 C7 O3 -3.3(6) . . . . ?
C5 C6 C7 O3 176.1(4) . . . . ?
Cu1 O6 C8 O5 6.0(5) . . . . ?
Cu1 O6 C8 C9 -174.1(3) . . . . ?
Yb1 O5 C8 O6 -173.1(3) . . . . ?
Yb1 O5 C8 C9 7.0(5) . . . . ?
C9 N2 C9 C10 -1.0(4) 2_556 . . . ?
Yb1 N2 C9 C10 179.0(4) . . . . ?
C9 N2 C9 C8 177.6(4) 2_556 . . . ?
Yb1 N2 C9 C8 -2.4(4) . . . . ?
O6 C8 C9 N2 177.4(3) . . . . ?
O5 C8 C9 N2 -2.7(5) . . . . ?
O6 C8 C9 C10 -4.1(7) . . . . ?
O5 C8 C9 C10 175.8(4) . . . . ?
N2 C9 C10 C11 1.9(7) . . . . ?
C8 C9 C10 C11 -176.5(4) . . . . ?
C9 C10 C11 C10 -0.9(3) . . . 2_556 ?
Cu2 O8 C12 O7 4.4(10) . . . . ?
Cu2 O8 C12 C13 -175.0(4) . . . . ?
Yb2 O7 C12 O8 -177.4(4) . . . . ?
Yb2 O7 C12 C13 2.0(6) . . . . ?
C17 N3 C13 C14 1.0(7) . . . . ?
Yb2 N3 C13 C14 -162.0(4) . . . . ?
C17 N3 C13 C12 179.1(4) . . . . ?
Yb2 N3 C13 C12 16.2(5) . . . . ?
O8 C12 C13 N3 167.5(4) . . . . ?
O7 C12 C13 N3 -12.0(6) . . . . ?
O8 C12 C13 C14 -14.4(7) . . . . ?
O7 C12 C13 C14 166.1(5) . . . . ?
N3 C13 C14 C15 -1.0(8) . . . . ?
C12 C13 C14 C15 -178.9(5) . . . . ?
C13 C14 C15 C16 -0.1(8) . . . . ?
C14 C15 C16 C17 1.1(8) . . . . ?
C13 N3 C17 C16 0.1(7) . . . . ?
Yb2 N3 C17 C16 163.1(4) . . . . ?
C13 N3 C17 C18 -177.0(4) . . . . ?
Yb2 N3 C17 C18 -14.1(5) . . . . ?
C15 C16 C17 N3 -1.2(8) . . . . ?
C15 C16 C17 C18 175.7(5) . . . . ?
Cu3 O10 C18 O9 10.5(9) . . . . ?
Cu3 O10 C18 C17 -169.1(4) . . . . ?
Yb2 O9 C18 O10 -174.9(3) . . . . ?
Yb2 O9 C18 C17 4.7(5) . . . . ?
N3 C17 C18 O10 -173.8(4) . . . . ?
C16 C17 C18 O10 9.1(7) . . . . ?
N3 C17 C18 O9 6.6(6) . . . . ?
C16 C17 C18 O9 -170.5(4) . . . . ?
Yb2 O11 C19 O12 170.6(3) . . . . ?
Yb2 O11 C19 C20 -9.8(5) . . . . ?
C20 N4 C20 C21 0.2(4) 2_655 . . . ?
Yb2 N4 C20 C21 -179.8(4) . . . . ?
C20 N4 C20 C19 -179.2(4) 2_655 . . . ?
Yb2 N4 C20 C19 0.8(4) . . . . ?
O12 C19 C20 N4 -175.0(4) . . . . ?
O11 C19 C20 N4 5.4(6) . . . . ?
O12 C19 C20 C21 5.7(7) . . . . ?
O11 C19 C20 C21 -173.9(5) . . . . ?
N4 C20 C21 C22 -0.3(8) . . . . ?
C19 C20 C21 C22 178.9(4) . . . . ?
C20 C21 C22 C21 0.2(4) . . . 2_655 ?
C27 N5 C23 C24 0.9(7) . . . . ?
Cu1 N5 C23 C24 -172.2(4) . . . . ?
N5 C23 C24 C25 -0.1(8) . . . . ?
C23 C24 C25 C26 -0.5(7) . . . . ?
C23 C24 C25 C30 178.0(4) . . . . ?
C24 C25 C26 C27 0.3(6) . . . . ?
C30 C25 C26 C27 -178.3(4) . . . . ?
C23 N5 C27 C26 -1.1(7) . . . . ?
Cu1 N5 C27 C26 171.9(3) . . . . ?
C25 C26 C27 N5 0.6(7) . . . . ?
C32 N6 C28 C29 0.5(7) . . . . ?
Cu2 N6 C28 C29 -175.9(3) . . . . ?
N6 C28 C29 C30 0.0(7) . . . . ?
C28 C29 C30 C31 -0.1(7) . . . . ?
C28 C29 C30 C25 -179.4(4) . . . . ?
C26 C25 C30 C31 152.0(5) . . . . ?
C24 C25 C30 C31 -26.5(7) . . . . ?
C26 C25 C30 C29 -28.7(7) . . . . ?
C24 C25 C30 C29 152.8(4) . . . . ?
C29 C30 C31 C32 -0.4(7) . . . . ?
C25 C30 C31 C32 178.9(4) . . . . ?
C28 N6 C32 C31 -1.1(7) . . . . ?
Cu2 N6 C32 C31 175.3(4) . . . . ?
C30 C31 C32 N6 1.1(7) . . . . ?
C37 N7 C33 C34 -1.5(6) . . . . ?
Cu1 N7 C33 C34 170.3(3) . . . . ?
N7 C33 C34 C35 0.9(7) . . . . ?
C33 C34 C35 C36 0.4(6) . . . . ?
C33 C34 C35 C40 -177.2(4) . . . . ?
C34 C35 C36 C37 -1.0(6) . . . . ?
C40 C35 C36 C37 176.6(4) . . . . ?
C33 N7 C37 C36 0.8(7) . . . . ?
Cu1 N7 C37 C36 -171.3(3) . . . . ?
C35 C36 C37 N7 0.5(7) . . . . ?
C42 N8 C38 C39 -1.3(6) . . . . ?
Cu2 N8 C38 C39 178.1(3) 1_556 . . . ?
N8 C38 C39 C40 -0.4(7) . . . . ?
C38 C39 C40 C41 1.3(6) . . . . ?
C38 C39 C40 C35 -175.7(4) . . . . ?
C34 C35 C40 C39 -155.4(4) . . . . ?
C36 C35 C40 C39 27.1(6) . . . . ?
C34 C35 C40 C41 27.8(6) . . . . ?
C36 C35 C40 C41 -149.7(4) . . . . ?
C39 C40 C41 C42 -0.5(6) . . . . ?
C35 C40 C41 C42 176.5(4) . . . . ?
C38 N8 C42 C41 2.2(6) . . . . ?
Cu2 N8 C42 C41 -177.2(3) 1_556 . . . ?
C40 C41 C42 N8 -1.3(7) . . . . ?
C47 N9 C43 C44 2.5(6) . . . . ?
Cu3 N9 C43 C44 -170.6(3) . . . . ?
N9 C43 C44 C45 -1.1(7) . . . . ?
C43 C44 C45 C46 -0.5(6) . . . . ?
C43 C44 C45 C50 179.4(4) . . . . ?
C44 C45 C46 C47 0.6(6) . . . . ?
C50 C45 C46 C47 -179.3(4) . . . . ?
C43 N9 C47 C46 -2.4(6) . . . . ?
Cu3 N9 C47 C46 170.0(3) . . . . ?
C45 C46 C47 N9 1.0(7) . . . . ?
C52 N10 C48 C49 -0.5(7) . . . . ?
Cu3 N10 C48 C49 176.0(4) 4_556 . . . ?
N10 C48 C49 C50 -1.6(8) . . . . ?
C48 C49 C50 C51 2.7(7) . . . . ?
C48 C49 C50 C45 -177.8(4) . . . . ?
C44 C45 C50 C49 21.6(7) . . . . ?
C46 C45 C50 C49 -158.5(5) . . . . ?
C44 C45 C50 C51 -158.8(4) . . . . ?
C46 C45 C50 C51 21.0(7) . . . . ?
C49 C50 C51 C52 -1.9(7) . . . . ?
C45 C50 C51 C52 178.5(4) . . . . ?
C48 N10 C52 C51 1.3(7) . . . . ?
Cu3 N10 C52 C51 -175.2(4) 4_556 . . . ?
C50 C51 C52 N10 -0.1(7) . . . . ?
